data_2007997
loop_
_publ_author_name
'Stomberg, Rolf'
'Li, Shiming'
'Lundquist, Knut'
'Albinsson, Bo'

_publ_section_title
;
 Investigation of Three Stilbene Derivatives by X-ray Crystallography
 and NMR Spectroscopy
;
_journal_issue 12
_journal_name_full 'Acta Crystallographica Section C'
_journal_page_first 1929
_journal_page_last 1934
_journal_paper_doi 10.1107/S0108270198008877
_journal_volume 54
_journal_year 1998
_chemical_formula_moiety 'C17 H18 O4'
_chemical_formula_sum 'C17 H18 O4'
_chemical_formula_weight 286.31
_chemical_melting_point 438
_chemical_name_systematic
;
(E)-2-Hydroxy-3,3',4'-trimethoxystilbene
;
_space_group_IT_number 60
_symmetry_cell_setting orthorhombic
_symmetry_space_group_name_Hall '-P 2n 2ab'
_symmetry_space_group_name_H-M 'P b c n'
_audit_creation_method SHELXL
_cell_angle_alpha 90.00
_cell_angle_beta 90.00
_cell_angle_gamma 90.00
_cell_formula_units_Z 8
_cell_length_a 23.5530(5)
_cell_length_b 5.39330(10)
_cell_length_c 22.9996(3)
_cell_measurement_reflns_used 8192
_cell_measurement_temperature 293(2)
_cell_measurement_theta_max 25.13
_cell_measurement_theta_min 1.73
_cell_volume 2921.60(9)
_computing_cell_refinement 'SAINT (Siemens, 1994a)'
_computing_data_collection 'SMART (Siemens, 1994b)'
_computing_data_reduction 'SAINT, XPREP (Siemens, 1996)'
_computing_molecular_graphics 'XP (Siemens, 1994c)'
_computing_publication_material SHELXL93
_computing_structure_refinement SHELXL93
_computing_structure_solution 'SHELXS86 (Sheldrick, 1985)'
_diffrn_ambient_temperature 293(2)
_diffrn_measurement_device 'Siemens SMART CCD'
_diffrn_measurement_method '\w oscillation 0.30deg, 30 s frames'
_diffrn_radiation_monochromator graphite
_diffrn_radiation_source 'fine-focus sealed tube'
_diffrn_radiation_type MoK\a
_diffrn_radiation_wavelength 0.71073
_diffrn_reflns_av_R_equivalents 0.0785
_diffrn_reflns_av_sigmaI/netI 0.0306
_diffrn_reflns_limit_h_max 26
_diffrn_reflns_limit_h_min -26
_diffrn_reflns_limit_k_max 6
_diffrn_reflns_limit_k_min -6
_diffrn_reflns_limit_l_max 25
_diffrn_reflns_limit_l_min -26
_diffrn_reflns_number 17825
_diffrn_reflns_theta_max 25.13
_diffrn_reflns_theta_min 1.73
_diffrn_standards_decay_% 0
_exptl_absorpt_coefficient_mu 0.092
_exptl_absorpt_correction_type none
_exptl_crystal_colour colourless
_exptl_crystal_density_diffrn 1.302
_exptl_crystal_density_meas ?
_exptl_crystal_description rod
_exptl_crystal_F_000 1216
_exptl_crystal_size_max 0.55
_exptl_crystal_size_mid 0.15
_exptl_crystal_size_min 0.12
_refine_diff_density_max 0.159
_refine_diff_density_min -0.188
_refine_ls_extinction_coef 0.0038(7)
_refine_ls_extinction_method 'SHELXL93 (Sheldrick, 1993)'
_refine_ls_goodness_of_fit_all 1.075
_refine_ls_goodness_of_fit_obs 1.077
_refine_ls_hydrogen_treatment 'H atoms riding'
_refine_ls_matrix_type full
_refine_ls_number_parameters 195
_refine_ls_number_reflns 2450
_refine_ls_number_restraints 0
_refine_ls_restrained_S_all 1.078
_refine_ls_restrained_S_obs 1.077
_refine_ls_R_factor_all 0.0533
_refine_ls_R_factor_obs 0.0435
_refine_ls_shift/esd_max 0.000
_refine_ls_shift/esd_mean 0.000
_refine_ls_structure_factor_coef Fsqd
_refine_ls_weighting_details 'w = 1/[\s^2^(Fo^2^)+(0.0589P)^2^+0.8513P] where P=(Fo^2^+2Fc^2^)/3'
_refine_ls_weighting_scheme calc
_refine_ls_wR_factor_all 0.1206
_refine_ls_wR_factor_obs 0.1096
_reflns_number_observed 2058
_reflns_number_total 2451
_reflns_observed_criterion >2sigma(I)
_cod_data_source_file os1025.cif
_cod_data_source_block 2a
_cod_depositor_comments
;
The following automatic conversions were performed:
'_symmetry_cell_setting' value 'Orthorhombic' changed to 'orthorhombic'
according to '/home/saulius/struct/CIF-dictionaries/cif_core.dic'
dictionary named 'cif_core.dic' version 2.4.1 from 2010-06-29.

Automatic conversion script
Id: cif_fix_enum 1527 2010-12-29 10:47:43Z saulius 

The following automatic conversions were performed:

'_chemical_melting_point' value '438 K' was changed to '438' - the
value should be numeric and without a unit designator.

Automatic conversion script
Id: cif_fix_values 1646 2011-03-28 12:23:43Z adriana 

The following automatic conversions were performed:

'_chemical_melting_point' value '438 K' was changed to '438' - the
value should be numeric and without a unit
designator.

'_symmetry_cell_setting' value 'Orthorhombic' changed to
'orthorhombic' according to
/home/saulius/struct/CIF-dictionaries/cif_core.dic dictionary named
'cif_core.dic' version 2.4.1 from 2010-06-29.

Automatic conversion script
Id: cif_fix_values 1715 2011-07-08 13:25:40Z adriana 

The following automatic conversions were performed:

'_exptl_crystal_density_meas' value 'not measured' was changed to '?'
- the value is perceived as not measured.

Automatic conversion script
Id: cif_fix_values 3008 2015-01-20 13:52:24Z robertas 

The following automatic conversions were performed:

'_refine_ls_weighting_scheme' value 'calc w =
1/[\s^2^(Fo^2^)+(0.0589P)^2^+0.8513P] where P=(Fo^2^+2Fc^2^)/3' was
changed to 'calc'. New tag '_refine_ls_weighting_details' was
created. The value of the new tag was set to 'w =
1/[\s^2^(Fo^2^)+(0.0589P)^2^+0.8513P] where P=(Fo^2^+2Fc^2^)/3'.

Automatic conversion script
Id: cif_fix_values 3143 2015-03-26 13:38:13Z robertas 
;
_cod_original_cell_volume 2921.61(7)
_cod_database_code 2007997

loop_
_symmetry_equiv_pos_as_xyz
'x, y, z'
'-x+1/2, -y+1/2, z+1/2'
'-x, y, -z+1/2'
'x+1/2, -y+1/2, -z'
'-x, -y, -z'
'x-1/2, y-1/2, -z-1/2'
'x, -y, z-1/2'
'-x-1/2, y-1/2, z'

loop_
_atom_site_aniso_label
_atom_site_aniso_U_11
_atom_site_aniso_U_22
_atom_site_aniso_U_33
_atom_site_aniso_U_12
_atom_site_aniso_U_13
_atom_site_aniso_U_23
C1 0.0435(9) 0.0461(10) 0.0353(9) -0.0048(8) 0.0038(7) 0.0028(7)
C2 0.0468(10) 0.0506(11) 0.0431(9) 0.0058(8) 0.0011(8) -0.0032(8)
C3 0.0457(10) 0.0529(11) 0.0391(9) 0.0009(8) -0.0044(7) -0.0007(8)
C4 0.0507(10) 0.0461(10) 0.0358(9) -0.0013(8) 0.0025(7) -0.0006(7)
C5 0.0488(10) 0.0480(11) 0.0450(10) 0.0063(8) 0.0026(8) 0.0009(8)
C6 0.0461(9) 0.0514(11) 0.0399(9) 0.0007(8) -0.0027(7) 0.0034(8)
C7 0.0455(10) 0.0513(11) 0.0374(9) -0.0018(8) 0.0007(7) 0.0007(8)
C8 0.0412(9) 0.0543(11) 0.0378(9) -0.0013(8) 0.0001(7) -0.0018(7)
C9 0.0655(13) 0.0735(14) 0.0665(13) 0.0159(12) -0.0202(10) -0.0031(11)
C10 0.0702(13) 0.0621(13) 0.0600(12) 0.0082(11) 0.0063(10) -0.0165(10)
C11 0.0395(9) 0.0480(10) 0.0330(8) -0.0051(8) 0.0019(7) 0.0014(7)
C12 0.0362(8) 0.0466(10) 0.0336(8) -0.0053(7) -0.0018(6) 0.0015(7)
C13 0.0375(8) 0.0441(10) 0.0375(9) -0.0040(7) 0.0017(7) -0.0007(7)
C14 0.0442(10) 0.0539(11) 0.0359(8) -0.0076(8) -0.0047(7) -0.0040(8)
C15 0.0380(9) 0.0629(12) 0.0409(9) -0.0036(8) -0.0063(7) 0.0013(8)
C16 0.0385(9) 0.0556(11) 0.0427(9) 0.0027(8) 0.0021(7) 0.0002(8)
C17 0.0608(11) 0.0510(11) 0.0476(10) 0.0029(9) -0.0025(9) -0.0104(8)
O1 0.0683(9) 0.0792(10) 0.0541(8) 0.0220(8) -0.0218(7) -0.0178(7)
O2 0.0694(9) 0.0616(9) 0.0457(7) 0.0130(7) -0.0061(6) -0.0151(6)
O3 0.0419(7) 0.0663(9) 0.0490(7) 0.0068(6) -0.0120(5) -0.0145(6)
O4 0.0443(7) 0.0572(8) 0.0501(7) 0.0049(6) -0.0059(5) -0.0152(6)

loop_
_atom_site_label
_atom_site_fract_x
_atom_site_fract_y
_atom_site_fract_z
_atom_site_U_iso_or_equiv
_atom_site_thermal_displace_type
_atom_site_calc_flag
_atom_site_refinement_flags
_atom_site_occupancy
_atom_site_disorder_group
_atom_site_type_symbol
C1 0.15041(7) -0.8589(3) 0.08853(7) 0.0416(4) Uani d . 1 . C
C2 0.10906(8) -0.8257(3) 0.04478(7) 0.0468(4) Uani d . 1 . C
H2 0.08174(8) -0.7026(3) 0.04909(7) 0.056 Uiso calc R 1 . H
C3 0.10853(7) -0.9725(3) -0.00412(7) 0.0459(4) Uani d . 1 . C
C4 0.14938(7) -1.1595(3) -0.01115(7) 0.0442(4) Uani d . 1 . C
C5 0.18957(7) -1.1952(3) 0.03174(7) 0.0473(4) Uani d . 1 . C
H5 0.21659(7) -1.3197(3) 0.02774(7) 0.057 Uiso calc R 1 . H
C6 0.18972(7) -1.0456(3) 0.08074(7) 0.0458(4) Uani d . 1 . C
H6 0.21712(7) -1.0719(3) 0.10921(7) 0.055 Uiso calc R 1 . H
C7 0.15398(7) -0.7023(3) 0.14034(7) 0.0447(4) Uani d . 1 . C
H7 0.18030(7) -0.7514(3) 0.16820(7) 0.054 Uiso calc R 1 . H
C8 0.12463(7) -0.5000(3) 0.15271(7) 0.0445(4) Uani d . 1 . C
H8 0.09600(7) -0.4553(3) 0.12690(7) 0.053 Uiso calc R 1 . H
C9 0.03189(10) -0.7508(4) -0.04843(10) 0.0685(6) Uani d . 1 . C
H9A 0.0087(5) -0.7554(18) -0.0827(4) 0.103 Uiso calc R 1 . H
H9B 0.05276(10) -0.5980(4) -0.0474(7) 0.103 Uiso calc R 1 . H
H9C 0.0082(5) -0.7621(17) -0.0146(4) 0.103 Uiso calc R 1 . H
C10 0.18772(9) -1.4798(4) -0.07094(9) 0.0641(6) Uani d . 1 . C
H10A 0.1797(4) -1.566(2) -0.1066(4) 0.096 Uiso calc R 1 . H
H10B 0.1874(5) -1.5958(17) -0.0393(4) 0.096 Uiso calc R 1 . H
H10C 0.22440(12) -1.4030(5) -0.0735(7) 0.096 Uiso calc R 1 . H
C11 0.13321(7) -0.3396(3) 0.20356(7) 0.0402(4) Uani d . 1 . C
C12 0.09174(7) -0.1692(3) 0.21969(7) 0.0388(4) Uani d . 1 . C
C13 0.09880(7) -0.0157(3) 0.26806(7) 0.0397(4) Uani d . 1 . C
C14 0.14824(7) -0.0268(3) 0.30074(7) 0.0447(4) Uani d . 1 . C
H14 0.15306(7) 0.0746(3) 0.33307(7) 0.054 Uiso calc R 1 . H
C15 0.19037(7) -0.1925(4) 0.28418(7) 0.0473(5) Uani d . 1 . C
H15 0.22392(7) -0.2000(4) 0.30543(7) 0.057 Uiso calc R 1 . H
C16 0.18339(7) -0.3455(3) 0.23696(7) 0.0456(4) Uani d . 1 . C
H16 0.21226(7) -0.4549(3) 0.22685(7) 0.055 Uiso calc R 1 . H
C17 0.05932(9) 0.3260(3) 0.32208(8) 0.0531(5) Uani d . 1 . C
H17A 0.0260(3) 0.4287(16) 0.3220(4) 0.080 Uiso calc R 1 . H
H17B 0.0921(3) 0.4255(16) 0.3136(3) 0.080 Uiso calc R 1 . H
H17C 0.0637(6) 0.2504(3) 0.35961(11) 0.080 Uiso calc R 1 . H
O1 0.07041(6) -0.9532(3) -0.04919(6) 0.0672(4) Uani d . 1 . O
O2 0.14570(6) -1.2952(2) -0.06133(5) 0.0589(4) Uani d . 1 . O
O3 0.04278(5) -0.1584(2) 0.18771(5) 0.0524(4) Uani d . 1 . O
H3 0.0230(5) -0.044(3) 0.1995(7) 0.079 Uiso calc R 1 . H
O4 0.05360(5) 0.1375(2) 0.27893(5) 0.0506(4) Uani d . 1 . O

loop_
_atom_type_symbol
_atom_type_description
_atom_type_scat_dispersion_real
_atom_type_scat_dispersion_imag
_atom_type_scat_source
C C 0.0033 0.0016 'International Tables Vol C Tables 4.2.6.8 and 6.1.1.4'
H H 0.0000 0.0000 'International Tables Vol C Tables 4.2.6.8 and 6.1.1.4'
O O 0.0106 0.0060 'International Tables Vol C Tables 4.2.6.8 and 6.1.1.4'

loop_
_geom_angle_atom_site_label_1
_geom_angle_atom_site_label_2
_geom_angle_atom_site_label_3
_geom_angle
_geom_angle_publ_flag
C6 C1 C2 117.6(2) ?
C6 C1 C7 119.24(15) ?
C2 C1 C7 123.2(2) yes
C3 C2 C1 121.1(2) ?
O1 C3 C2 125.3(2) yes
O1 C3 C4 114.54(15) ?
C2 C3 C4 120.1(2) ?
O2 C4 C5 124.8(2) yes
O2 C4 C3 115.96(15) ?
C5 C4 C3 119.2(2) ?
C4 C5 C6 120.1(2) ?
C1 C6 C5 121.9(2) ?
C8 C7 C1 128.4(2) yes
C7 C8 C11 125.8(2) yes
C12 C11 C16 117.27(15) ?
C12 C11 C8 120.30(15) ?
C16 C11 C8 122.4(2) ?
O3 C12 C11 118.46(14) yes
O3 C12 C13 120.18(14) ?
C11 C12 C13 121.34(14) ?
O4 C13 C14 125.40(15) yes
O4 C13 C12 114.22(13) ?
C14 C13 C12 120.4(2) ?
C13 C14 C15 118.6(2) ?
C16 C15 C14 121.2(2) ?
C15 C16 C11 121.2(2) ?
C3 O1 C9 117.79(15) ?
C4 O2 C10 117.48(14) ?
C13 O4 C17 118.87(13) ?

loop_
_geom_bond_atom_site_label_1
_geom_bond_atom_site_label_2
_geom_bond_site_symmetry_2
_geom_bond_distance
_geom_bond_publ_flag
C1 C6 . 1.380(2) ?
C1 C2 . 1.412(2) ?
C1 C7 . 1.463(2) yes
C2 C3 . 1.376(2) ?
C3 O1 . 1.375(2) yes
C3 C4 . 1.403(2) ?
C4 O2 . 1.369(2) yes
C4 C5 . 1.381(2) ?
C5 C6 . 1.386(2) ?
C7 C8 . 1.323(2) yes
C8 C11 . 1.469(2) yes
C9 O1 . 1.419(2) yes
C10 O2 . 1.421(2) yes
C11 C12 . 1.391(2) ?
C11 C16 . 1.410(2) ?
C12 O3 . 1.369(2) yes
C12 C13 . 1.397(2) ?
C13 O4 . 1.371(2) yes
C13 C14 . 1.387(2) ?
C14 C15 . 1.389(3) ?
C15 C16 . 1.374(2) ?
C17 O4 . 1.427(2) yes

loop_
_geom_torsion_atom_site_label_1
_geom_torsion_atom_site_label_2
_geom_torsion_atom_site_label_3
_geom_torsion_atom_site_label_4
_geom_torsion
_geom_torsion_publ_flag
C6 C1 C2 C3 -0.8(3) ?
C7 C1 C2 C3 177.9(2) ?
C1 C2 C3 O1 -179.4(2) ?
C1 C2 C3 C4 0.2(3) ?
O1 C3 C4 O2 0.0(2) ?
C2 C3 C4 O2 -179.6(2) ?
O1 C3 C4 C5 -179.8(2) ?
C2 C3 C4 C5 0.6(3) ?
O2 C4 C5 C6 179.5(2) ?
C3 C4 C5 C6 -0.7(3) ?
C2 C1 C6 C5 0.6(2) ?
C7 C1 C6 C5 -178.0(2) ?
C4 C5 C6 C1 0.1(3) ?
C6 C1 C7 C8 172.2(2) ?
C2 C1 C7 C8 -6.4(3) yes
C1 C7 C8 C11 -175.0(2) yes
C7 C8 C11 C12 -164.2(2) ?
C7 C8 C11 C16 17.4(3) yes
C16 C11 C12 O3 179.52(15) ?
C8 C11 C12 O3 1.1(2) ?
C16 C11 C12 C13 -1.9(2) ?
C8 C11 C12 C13 179.64(15) ?
O3 C12 C13 O4 0.0(2) ?
C11 C12 C13 O4 -178.54(14) ?
O3 C12 C13 C14 179.7(2) ?
C11 C12 C13 C14 1.2(2) ?
O4 C13 C14 C15 179.9(2) ?
C12 C13 C14 C15 0.3(2) ?
C13 C14 C15 C16 -0.9(3) ?
C14 C15 C16 C11 0.1(3) ?
C12 C11 C16 C15 1.3(2) ?
C8 C11 C16 C15 179.7(2) ?
C2 C3 O1 C9 6.6(3) ?
C4 C3 O1 C9 -173.0(2) ?
C5 C4 O2 C10 -2.6(3) ?
C3 C4 O2 C10 177.6(2) ?
C14 C13 O4 C17 9.0(2) ?
C12 C13 O4 C17 -171.28(14) ?

loop_
_cod_related_entry_id
_cod_related_entry_database
_cod_related_entry_code
1 ChemSpider 21183279
